data_7131314
loop_
_publ_author_name
'Song, Yimei'
'Wu, Chaofei'
'Zhang, Jinhai'
'Zhang, Wenhai'
'Qin, Xin'
'Yang, Yixiao'
'Kang, Guowei'
'Jiang, Jun'
'Liu, Hongxin'

_publ_section_title
;
 Switchable multipath cascade cyclization to synthesize bicyclic lactams
 and succinimides <i>via</i> chemodivergent reaction.
;
_journal_issue 22
_journal_name_full 'Chemical communications (Cambridge, England)'
_journal_page_first 3313
_journal_page_last 3316
_journal_paper_doi 10.1039/d2cc06841a
_journal_volume 59
_journal_year 2023
_chemical_formula_sum 'C21 H21 N O4'
_chemical_formula_weight 351.39
_space_group_crystal_system triclinic
_space_group_IT_number 2
_space_group_name_Hall '-P 1'
_space_group_name_H-M_alt 'P -1'
_atom_sites_solution_hydrogens geom
_audit_creation_method SHELXL-2018/3
_audit_update_record
;
2021-01-29 deposited with the CCDC.	2023-02-20 downloaded from the CCDC.
;
_cell_angle_alpha 80.396(2)
_cell_angle_beta 88.581(2)
_cell_angle_gamma 72.582(2)
_cell_formula_units_Z 2
_cell_length_a 8.5695(13)
_cell_length_b 9.9711(13)
_cell_length_c 11.4136(17)
_cell_measurement_reflns_used 7159
_cell_measurement_temperature 296(2)
_cell_measurement_theta_max 28.195
_cell_measurement_theta_min 2.171
_cell_volume 917.2(2)
_computing_structure_refinement 'SHELXL-2018/3 (Sheldrick, 2018)'
_computing_structure_solution 'SHELXT 2014/4 (Sheldrick, 2014)'
_diffrn_ambient_temperature 296(2)
_diffrn_measured_fraction_theta_full 0.986
_diffrn_measured_fraction_theta_max 0.986
_diffrn_measurement_device_type 'Bruker APEX-II CCD'
_diffrn_measurement_method '\f and \w scans'
_diffrn_radiation_type MoK\a
_diffrn_radiation_wavelength 0.71073
_diffrn_reflns_av_R_equivalents 0.0251
_diffrn_reflns_av_unetI/netI 0.0278
_diffrn_reflns_Laue_measured_fraction_full 0.986
_diffrn_reflns_Laue_measured_fraction_max 0.986
_diffrn_reflns_limit_h_max 10
_diffrn_reflns_limit_h_min -10
_diffrn_reflns_limit_k_max 12
_diffrn_reflns_limit_k_min -12
_diffrn_reflns_limit_l_max 13
_diffrn_reflns_limit_l_min -13
_diffrn_reflns_number 8408
_diffrn_reflns_point_group_measured_fraction_full 0.986
_diffrn_reflns_point_group_measured_fraction_max 0.986
_diffrn_reflns_theta_full 25.242
_diffrn_reflns_theta_max 25.494
_diffrn_reflns_theta_min 2.171
_exptl_absorpt_coefficient_mu 0.088
_exptl_absorpt_correction_T_max 0.987
_exptl_absorpt_correction_T_min 0.983
_exptl_absorpt_correction_type multi-scan
_exptl_absorpt_process_details sadabs
_exptl_crystal_colour colourless
_exptl_crystal_density_diffrn 1.272
_exptl_crystal_description block
_exptl_crystal_F_000 372
_exptl_crystal_size_max 0.200
_exptl_crystal_size_mid 0.160
_exptl_crystal_size_min 0.150
_refine_diff_density_max 0.318
_refine_diff_density_min -0.364
_refine_diff_density_rms 0.093
_refine_ls_extinction_method none
_refine_ls_goodness_of_fit_ref 1.006
_refine_ls_hydrogen_treatment constr
_refine_ls_matrix_type full
_refine_ls_number_parameters 239
_refine_ls_number_reflns 3364
_refine_ls_number_restraints 0
_refine_ls_restrained_S_all 1.006
_refine_ls_R_factor_all 0.0550
_refine_ls_R_factor_gt 0.0512
_refine_ls_shift/su_max 0.000
_refine_ls_shift/su_mean 0.000
_refine_ls_structure_factor_coef Fsqd
_refine_ls_weighting_details 'w=1/[\s^2^(Fo^2^)+(0.0771P)^2^+0.4468P] where P=(Fo^2^+2Fc^2^)/3'
_refine_ls_weighting_scheme calc
_refine_ls_wR_factor_gt 0.1357
_refine_ls_wR_factor_ref 0.1403
_reflns_Friedel_coverage 0.000
_reflns_number_gt 3032
_reflns_number_total 3364
_reflns_threshold_expression 'I > 2\s(I)'
_cod_data_source_file d2cc06841a2.cif
_cod_data_source_block 1
_cod_depositor_comments 'Adding full bibliography for 7131313--7131315.cif.'
_cod_database_code 7131314
_shelx_shelxl_version_number 2018/3
_shelx_space_group_comment
;
The symmetry employed for this shelxl refinement is uniquely defined
by the following loop, which should always be used as a source of
symmetry information in preference to the above space-group names.
They are only intended as comments.
;
_shelx_estimated_absorpt_t_min 0.983
_shelx_estimated_absorpt_t_max 0.987

loop_
_space_group_symop_operation_xyz
'x, y, z'
'-x, -y, -z'

loop_
_atom_site_label
_atom_site_type_symbol
_atom_site_fract_x
_atom_site_fract_y
_atom_site_fract_z
_atom_site_U_iso_or_equiv
_atom_site_adp_type
_atom_site_occupancy
_atom_site_site_symmetry_order
_atom_site_calc_flag
_atom_site_refinement_flags_posn
_atom_site_refinement_flags_adp
_atom_site_refinement_flags_occupancy
_atom_site_disorder_assembly
_atom_site_disorder_group
N1 N 0.59119(16) 0.48358(14) 0.28633(12) 0.0337(3) Uani 1 1 d . . . . .
O1 O 0.44659(16) 0.39323(13) 0.43503(11) 0.0461(3) Uani 1 1 d . . . . .
O2 O 0.65265(16) 0.60233(13) 0.10952(12) 0.0469(3) Uani 1 1 d . . . . .
O3 O 0.28654(14) 0.70812(12) 0.10525(10) 0.0359(3) Uani 1 1 d . . . . .
O4 O 0.30281(17) 0.46838(13) 0.12457(12) 0.0466(3) Uani 1 1 d . . . . .
H4 H 0.311112 0.460419 0.054152 0.070 Uiso 1 1 calc R U . . .
C1 C 0.9081(3) 0.0217(2) 0.1783(2) 0.0624(6) Uani 1 1 d . . . . .
H1A H 1.009435 -0.051881 0.199821 0.094 Uiso 1 1 calc R U . . .
H1B H 0.907538 0.060363 0.095370 0.094 Uiso 1 1 calc R U . . .
H1C H 0.818664 -0.017531 0.193421 0.094 Uiso 1 1 calc R U . . .
C2 C 0.8906(2) 0.13799(19) 0.25075(17) 0.0434(4) Uani 1 1 d . . . . .
C3 C 1.0072(2) 0.1299(2) 0.33504(17) 0.0457(4) Uani 1 1 d . . . . .
H3 H 1.098795 0.049980 0.347142 0.055 Uiso 1 1 calc R U . . .
C4 C 0.9931(2) 0.2369(2) 0.40276(16) 0.0442(4) Uani 1 1 d . . . . .
C5 C 1.1255(3) 0.2248(3) 0.4925(2) 0.0657(6) Uani 1 1 d . . . . .
H5A H 1.094969 0.306790 0.531465 0.099 Uiso 1 1 calc R U . . .
H5B H 1.226546 0.219724 0.452692 0.099 Uiso 1 1 calc R U . . .
H5C H 1.138963 0.140189 0.550486 0.099 Uiso 1 1 calc R U . . .
C6 C 0.8546(2) 0.35510(19) 0.38491(16) 0.0399(4) Uani 1 1 d . . . . .
H6 H 0.841117 0.427965 0.429110 0.048 Uiso 1 1 calc R U . . .
C7 C 0.73716(19) 0.36341(17) 0.30101(15) 0.0351(4) Uani 1 1 d . . . . .
C8 C 0.7535(2) 0.25815(18) 0.23322(17) 0.0397(4) Uani 1 1 d . . . . .
H8 H 0.673665 0.267140 0.176215 0.048 Uiso 1 1 calc R U . . .
C9 C 0.4543(2) 0.48679(16) 0.35601(14) 0.0326(4) Uani 1 1 d . . . . .
C10 C 0.32239(19) 0.62458(15) 0.31406(14) 0.0310(3) Uani 1 1 d . . . . .
H10 H 0.296724 0.684310 0.376174 0.037 Uiso 1 1 calc R U . . .
C11 C 0.39073(18) 0.69849(15) 0.20392(13) 0.0294(3) Uani 1 1 d . . . . .
C12 C 0.5606(2) 0.59296(16) 0.18991(14) 0.0320(3) Uani 1 1 d . . . . .
C13 C 0.40592(18) 0.84464(15) 0.21183(14) 0.0299(3) Uani 1 1 d . . . . .
C14 C 0.4733(2) 0.86797(19) 0.31299(16) 0.0426(4) Uani 1 1 d . . . . .
H14 H 0.512762 0.792883 0.375419 0.051 Uiso 1 1 calc R U . . .
C15 C 0.4823(3) 1.0022(2) 0.32157(18) 0.0496(5) Uani 1 1 d . . . . .
H15 H 0.528977 1.016521 0.389306 0.060 Uiso 1 1 calc R U . . .
C16 C 0.4226(2) 1.11438(19) 0.2308(2) 0.0484(5) Uani 1 1 d . . . . .
H16 H 0.424288 1.205418 0.238227 0.058 Uiso 1 1 calc R U . . .
C17 C 0.3604(3) 1.0910(2) 0.1288(2) 0.0545(5) Uani 1 1 d . . . . .
H17 H 0.323247 1.166124 0.066050 0.065 Uiso 1 1 calc R U . . .
C18 C 0.3526(2) 0.95697(19) 0.11857(16) 0.0436(4) Uani 1 1 d . . . . .
H18 H 0.311356 0.942201 0.048803 0.052 Uiso 1 1 calc R U . . .
C19 C 0.1676(2) 0.60307(18) 0.26666(16) 0.0385(4) Uani 1 1 d . . . . .
H19A H 0.153659 0.512934 0.304482 0.046 Uiso 1 1 calc R U . . .
H19B H 0.071222 0.679815 0.279203 0.046 Uiso 1 1 calc R U . . .
C20 C 0.1994(2) 0.60421(17) 0.13517(15) 0.0356(4) Uani 1 1 d . . . . .
C21 C 0.0488(2) 0.6515(2) 0.05439(19) 0.0508(5) Uani 1 1 d . . . . .
H21A H 0.081252 0.648401 -0.026460 0.076 Uiso 1 1 calc R U . . .
H21B H -0.013344 0.747182 0.061911 0.076 Uiso 1 1 calc R U . . .
H21C H -0.017090 0.589045 0.076444 0.076 Uiso 1 1 calc R U . . .

loop_
_atom_site_aniso_label
_atom_site_aniso_U_11
_atom_site_aniso_U_22
_atom_site_aniso_U_33
_atom_site_aniso_U_23
_atom_site_aniso_U_13
_atom_site_aniso_U_12
N1 0.0339(7) 0.0262(6) 0.0350(7) -0.0004(5) 0.0032(5) -0.0028(5)
O1 0.0522(7) 0.0360(7) 0.0424(7) 0.0106(5) 0.0040(6) -0.0115(6)
O2 0.0498(7) 0.0383(7) 0.0472(7) -0.0032(5) 0.0203(6) -0.0086(6)
O3 0.0450(7) 0.0328(6) 0.0323(6) -0.0009(5) -0.0032(5) -0.0174(5)
O4 0.0581(8) 0.0296(6) 0.0513(8) -0.0124(5) 0.0045(6) -0.0091(6)
C1 0.0582(13) 0.0424(11) 0.0816(16) -0.0232(11) -0.0019(11) -0.0006(9)
C2 0.0385(9) 0.0331(9) 0.0541(11) -0.0080(8) 0.0034(8) -0.0036(7)
C3 0.0345(9) 0.0400(10) 0.0512(11) -0.0015(8) 0.0009(8) 0.0028(7)
C4 0.0351(9) 0.0516(11) 0.0399(10) -0.0014(8) -0.0012(7) -0.0070(8)
C5 0.0453(11) 0.0879(17) 0.0553(13) -0.0128(12) -0.0112(9) -0.0055(11)
C6 0.0394(9) 0.0407(9) 0.0384(9) -0.0073(7) 0.0027(7) -0.0097(7)
C7 0.0315(8) 0.0286(8) 0.0398(9) 0.0001(6) 0.0023(6) -0.0043(6)
C8 0.0345(8) 0.0328(9) 0.0480(10) -0.0054(7) -0.0043(7) -0.0046(7)
C9 0.0375(8) 0.0289(8) 0.0299(8) -0.0025(6) 0.0018(6) -0.0091(6)
C10 0.0365(8) 0.0246(7) 0.0303(8) -0.0046(6) 0.0069(6) -0.0071(6)
C11 0.0338(8) 0.0241(7) 0.0285(8) -0.0018(6) 0.0012(6) -0.0072(6)
C12 0.0380(8) 0.0243(7) 0.0329(8) -0.0047(6) 0.0058(6) -0.0086(6)
C13 0.0287(7) 0.0233(7) 0.0353(8) -0.0027(6) 0.0018(6) -0.0053(6)
C14 0.0512(10) 0.0326(9) 0.0418(10) -0.0002(7) -0.0115(8) -0.0113(7)
C15 0.0570(11) 0.0448(10) 0.0531(12) -0.0133(9) -0.0060(9) -0.0209(9)
C16 0.0481(10) 0.0292(9) 0.0717(13) -0.0096(8) 0.0035(9) -0.0168(8)
C17 0.0634(12) 0.0295(9) 0.0652(13) 0.0123(8) -0.0089(10) -0.0159(9)
C18 0.0554(11) 0.0351(9) 0.0389(9) 0.0046(7) -0.0091(8) -0.0166(8)
C19 0.0343(8) 0.0348(8) 0.0438(10) -0.0038(7) 0.0075(7) -0.0084(7)
C20 0.0382(8) 0.0272(8) 0.0427(9) -0.0068(6) 0.0021(7) -0.0115(7)
C21 0.0488(11) 0.0490(11) 0.0580(12) -0.0091(9) -0.0094(9) -0.0189(9)

loop_
_atom_type_symbol
_atom_type_description
_atom_type_scat_dispersion_real
_atom_type_scat_dispersion_imag
_atom_type_scat_source
C C 0.0033 0.0016 'International Tables Vol C Tables 4.2.6.8 and 6.1.1.4'
H H 0.0000 0.0000 'International Tables Vol C Tables 4.2.6.8 and 6.1.1.4'
N N 0.0061 0.0033 'International Tables Vol C Tables 4.2.6.8 and 6.1.1.4'
O O 0.0106 0.0060 'International Tables Vol C Tables 4.2.6.8 and 6.1.1.4'

loop_
_geom_angle_atom_site_label_1
_geom_angle_atom_site_label_2
_geom_angle_atom_site_label_3
_geom_angle
_geom_angle_site_symmetry_1
_geom_angle_site_symmetry_3
_geom_angle_publ_flag
C12 N1 C9 112.94(13) . . ?
C12 N1 C7 123.58(13) . . ?
C9 N1 C7 122.42(13) . . ?
C11 O3 C20 108.46(11) . . ?
C20 O4 H4 109.5 . . ?
C2 C1 H1A 109.5 . . ?
C2 C1 H1B 109.5 . . ?
H1A C1 H1B 109.5 . . ?
C2 C1 H1C 109.5 . . ?
H1A C1 H1C 109.5 . . ?
H1B C1 H1C 109.5 . . ?
C3 C2 C8 118.36(17) . . ?
C3 C2 C1 121.84(17) . . ?
C8 C2 C1 119.80(18) . . ?
C2 C3 C4 122.59(16) . . ?
C2 C3 H3 118.7 . . ?
C4 C3 H3 118.7 . . ?
C6 C4 C3 118.17(17) . . ?
C6 C4 C5 121.05(18) . . ?
C3 C4 C5 120.78(17) . . ?
C4 C5 H5A 109.5 . . ?
C4 C5 H5B 109.5 . . ?
H5A C5 H5B 109.5 . . ?
C4 C5 H5C 109.5 . . ?
H5A C5 H5C 109.5 . . ?
H5B C5 H5C 109.5 . . ?
C7 C6 C4 119.46(17) . . ?
C7 C6 H6 120.3 . . ?
C4 C6 H6 120.3 . . ?
C8 C7 C6 121.92(15) . . ?
C8 C7 N1 118.99(15) . . ?
C6 C7 N1 119.07(15) . . ?
C7 C8 C2 119.48(16) . . ?
C7 C8 H8 120.3 . . ?
C2 C8 H8 120.3 . . ?
O1 C9 N1 124.34(15) . . ?
O1 C9 C10 127.16(15) . . ?
N1 C9 C10 108.49(13) . . ?
C9 C10 C19 113.36(13) . . ?
C9 C10 C11 105.59(12) . . ?
C19 C10 C11 104.04(13) . . ?
C9 C10 H10 111.2 . . ?
C19 C10 H10 111.2 . . ?
C11 C10 H10 111.2 . . ?
O3 C11 C13 110.01(12) . . ?
O3 C11 C12 109.62(12) . . ?
C13 C11 C12 110.40(12) . . ?
O3 C11 C10 106.80(12) . . ?
C13 C11 C10 115.91(13) . . ?
C12 C11 C10 103.81(12) . . ?
O2 C12 N1 124.97(15) . . ?
O2 C12 C11 126.71(14) . . ?
N1 C12 C11 108.32(12) . . ?
C18 C13 C14 118.78(15) . . ?
C18 C13 C11 120.74(15) . . ?
C14 C13 C11 120.48(14) . . ?
C15 C14 C13 120.40(16) . . ?
C15 C14 H14 119.8 . . ?
C13 C14 H14 119.8 . . ?
C16 C15 C14 120.44(18) . . ?
C16 C15 H15 119.8 . . ?
C14 C15 H15 119.8 . . ?
C15 C16 C17 119.41(17) . . ?
C15 C16 H16 120.3 . . ?
C17 C16 H16 120.3 . . ?
C16 C17 C18 120.65(17) . . ?
C16 C17 H17 119.7 . . ?
C18 C17 H17 119.7 . . ?
C17 C18 C13 120.22(17) . . ?
C17 C18 H18 119.9 . . ?
C13 C18 H18 119.9 . . ?
C20 C19 C10 103.08(13) . . ?
C20 C19 H19A 111.1 . . ?
C10 C19 H19A 111.1 . . ?
C20 C19 H19B 111.1 . . ?
C10 C19 H19B 111.1 . . ?
H19A C19 H19B 109.1 . . ?
O4 C20 O3 109.68(13) . . ?
O4 C20 C21 113.36(14) . . ?
O3 C20 C21 107.26(14) . . ?
O4 C20 C19 106.53(13) . . ?
O3 C20 C19 103.85(13) . . ?
C21 C20 C19 115.68(15) . . ?
C20 C21 H21A 109.5 . . ?
C20 C21 H21B 109.5 . . ?
H21A C21 H21B 109.5 . . ?
C20 C21 H21C 109.5 . . ?
H21A C21 H21C 109.5 . . ?
H21B C21 H21C 109.5 . . ?

loop_
_geom_bond_atom_site_label_1
_geom_bond_atom_site_label_2
_geom_bond_distance
_geom_bond_site_symmetry_2
_geom_bond_publ_flag
N1 C12 1.383(2) . ?
N1 C9 1.396(2) . ?
N1 C7 1.440(2) . ?
O1 C9 1.201(2) . ?
O2 C12 1.205(2) . ?
O3 C11 1.4273(19) . ?
O3 C20 1.4425(19) . ?
O4 C20 1.402(2) . ?
O4 H4 0.8200 . ?
C1 C2 1.503(3) . ?
C1 H1A 0.9600 . ?
C1 H1B 0.9600 . ?
C1 H1C 0.9600 . ?
C2 C3 1.380(3) . ?
C2 C8 1.395(2) . ?
C3 C4 1.394(3) . ?
C3 H3 0.9300 . ?
C4 C6 1.391(2) . ?
C4 C5 1.512(3) . ?
C5 H5A 0.9600 . ?
C5 H5B 0.9600 . ?
C5 H5C 0.9600 . ?
C6 C7 1.381(2) . ?
C6 H6 0.9300 . ?
C7 C8 1.378(2) . ?
C8 H8 0.9300 . ?
C9 C10 1.507(2) . ?
C10 C19 1.530(2) . ?
C10 C11 1.543(2) . ?
C10 H10 0.9800 . ?
C11 C13 1.519(2) . ?
C11 C12 1.542(2) . ?
C13 C18 1.384(2) . ?
C13 C14 1.387(2) . ?
C14 C15 1.383(3) . ?
C14 H14 0.9300 . ?
C15 C16 1.372(3) . ?
C15 H15 0.9300 . ?
C16 C17 1.374(3) . ?
C16 H16 0.9300 . ?
C17 C18 1.382(3) . ?
C17 H17 0.9300 . ?
C18 H18 0.9300 . ?
C19 C20 1.517(2) . ?
C19 H19A 0.9700 . ?
C19 H19B 0.9700 . ?
C20 C21 1.512(2) . ?
C21 H21A 0.9600 . ?
C21 H21B 0.9600 . ?
C21 H21C 0.9600 . ?
